data_4318617
loop_
_publ_author_name
'L. Valencia'
'J. Martinez'
'A. Mac\'ias'
'R. Bastida'
'R. A. Carvalho'
'C. F. G. C. Geraldes'

_publ_section_title
;
 X-ray Diffraction and 1H NMR in Solution: Structural Determination of
 Lanthanide Complexes of a Py2N6Ac4 Ligand
;
_journal_name_full 'Inorganic Chemistry'
_journal_page_first 5300
_journal_page_last 5312
_journal_paper_doi 10.1021/ic0257017
_journal_volume 41
_journal_year 2002
_chemical_formula_moiety '[ErLH].EtOH.3H2O'
_chemical_formula_sum 'C28 H35 Er N6 O12'
_chemical_formula_weight 814.88
_chemical_name_systematic
; 
 ? 
;
_space_group_IT_number 60
_symmetry_cell_setting orthorhombic
_symmetry_space_group_name_Hall '-P 2n 2ab'
_symmetry_space_group_name_H-M 'P b c n'
_atom_sites_solution_hydrogens geom
_atom_sites_solution_primary direct
_atom_sites_solution_secondary difmap
_audit_creation_method SHELXL-97
_cell_angle_alpha 90.00
_cell_angle_beta 90.00
_cell_angle_gamma 90.00
_cell_formula_units_Z 8
_cell_length_a 11.3079(5)
_cell_length_b 14.3748(7)
_cell_length_c 39.5019(19)
_cell_measurement_temperature 173(2)
_cell_volume 6421.0(5)
_computing_cell_refinement 'Bruker SMART'
_computing_data_collection 'Bruker SMART'
_computing_data_reduction 'Bruker SHELXTL'
_computing_structure_refinement 'SHELXL-97 (Sheldrick, 1997)'
_computing_structure_solution 'SHELXS-97 (Sheldrick, 1990)'
_diffrn_ambient_temperature 173(2)
_diffrn_measured_fraction_theta_full 0.982
_diffrn_measured_fraction_theta_max 0.982
_diffrn_measurement_device_type 'CCD area detector'
_diffrn_measurement_method 'phi and omega scan'
_diffrn_radiation_monochromator graphite
_diffrn_radiation_source 'fine-focus sealed tube'
_diffrn_radiation_type MoK\a
_diffrn_radiation_wavelength 0.71073
_diffrn_reflns_av_R_equivalents 0.0559
_diffrn_reflns_av_sigmaI/netI 0.0562
_diffrn_reflns_limit_h_max 12
_diffrn_reflns_limit_h_min -14
_diffrn_reflns_limit_k_max 11
_diffrn_reflns_limit_k_min -18
_diffrn_reflns_limit_l_max 50
_diffrn_reflns_limit_l_min -52
_diffrn_reflns_number 35938
_diffrn_reflns_theta_full 28.04
_diffrn_reflns_theta_max 28.04
_diffrn_reflns_theta_min 2.06
_exptl_absorpt_coefficient_mu 2.685
_exptl_absorpt_correction_T_max 1.0000
_exptl_absorpt_correction_T_min 0.6087
_exptl_absorpt_correction_type empirical
_exptl_crystal_colour colourless
_exptl_crystal_density_diffrn 1.686
_exptl_crystal_density_method 'not measured'
_exptl_crystal_description prism
_exptl_crystal_F_000 3272
_exptl_crystal_size_max 0.25
_exptl_crystal_size_mid 0.22
_exptl_crystal_size_min 0.13
_refine_diff_density_max 0.775
_refine_diff_density_min -2.273
_refine_diff_density_rms 0.125
_refine_ls_extinction_method none
_refine_ls_goodness_of_fit_ref 1.054
_refine_ls_hydrogen_treatment mixed
_refine_ls_matrix_type full
_refine_ls_number_parameters 424
_refine_ls_number_reflns 7637
_refine_ls_number_restraints 0
_refine_ls_restrained_S_all 1.054
_refine_ls_R_factor_all 0.0818
_refine_ls_R_factor_gt 0.0442
_refine_ls_shift/su_max 0.001
_refine_ls_shift/su_mean 0.000
_refine_ls_structure_factor_coef Fsqd
_refine_ls_weighting_details 'calc w=1/[\s^2^(Fo^2^)+(0.0428P)^2^+0.0216P] where P=(Fo^2^+2Fc^2^)/3'
_refine_ls_weighting_scheme calc
_refine_ls_wR_factor_gt 0.0902
_refine_ls_wR_factor_ref 0.0992
_reflns_number_gt 5262
_reflns_number_total 7637
_reflns_threshold_expression >2sigma(I)
_cod_data_source_file ic0257017_s9.cif
_cod_data_source_block ern
_cod_depositor_comments
;
The following automatic conversions were performed:

'_symmetry_cell_setting' value 'Orthorhombic' changed to
'orthorhombic' according to the built-in table from CIF Core
dictionary named 'cif_core.dic' version 2.4.1 from 2010-06-29.

Automatic conversion script
Id: cif_fix_values 1646 2011-03-28 12:23:43Z adriana 
;
_cod_database_code 4318617

loop_
_symmetry_equiv_pos_as_xyz
'x, y, z'
'-x+1/2, -y+1/2, z+1/2'
'-x, y, -z+1/2'
'x+1/2, -y+1/2, -z'
'-x, -y, -z'
'x-1/2, y-1/2, -z-1/2'
'x, -y, z-1/2'
'-x-1/2, y-1/2, z'

loop_
_atom_site_label
_atom_site_type_symbol
_atom_site_fract_x
_atom_site_fract_y
_atom_site_fract_z
_atom_site_U_iso_or_equiv
_atom_site_adp_type
_atom_site_occupancy
_atom_site_symmetry_multiplicity
_atom_site_calc_flag
_atom_site_refinement_flags
_atom_site_disorder_assembly
_atom_site_disorder_group
Er Er 0.993179(16) 0.928913(14) 0.872246(5) 0.01925(7) Uani 1 1 d . . .
C1 C 0.9724(4) 1.0988(4) 0.81353(12) 0.0260(11) Uani 1 1 d . . .
C2 C 0.9230(4) 1.1588(4) 0.79023(13) 0.0311(12) Uani 1 1 d . . .
H2 H 0.9583 1.2176 0.7859 0.037 Uiso 1 1 calc R . .
C3 C 0.8212(5) 1.1324(4) 0.77314(13) 0.0329(13) Uani 1 1 d . . .
H3 H 0.7838 1.1739 0.7578 0.039 Uiso 1 1 calc R . .
C4 C 0.7752(4) 1.0448(4) 0.77878(12) 0.0310(12) Uani 1 1 d . . .
H4 H 0.7075 1.0240 0.7667 0.037 Uiso 1 1 calc R . .
C5 C 0.8295(4) 0.9879(4) 0.80241(12) 0.0242(11) Uani 1 1 d . . .
C6 C 0.7983(4) 0.8857(4) 0.80515(13) 0.0298(12) Uani 1 1 d . . .
H6A H 0.7132 0.8780 0.7999 0.036 Uiso 1 1 calc R . .
H6B H 0.8436 0.8509 0.7879 0.036 Uiso 1 1 calc R . .
C7 C 0.7137(4) 0.8426(4) 0.85986(13) 0.0272(12) Uani 1 1 d . . .
H7A H 0.7205 0.7921 0.8768 0.033 Uiso 1 1 calc R . .
H7B H 0.6444 0.8291 0.8454 0.033 Uiso 1 1 calc R . .
C8 C 0.6940(4) 0.9338(4) 0.87796(12) 0.0273(11) Uani 1 1 d . . .
H8A H 0.6893 0.9846 0.8611 0.033 Uiso 1 1 calc R . .
H8B H 0.6178 0.9314 0.8903 0.033 Uiso 1 1 calc R . .
C9 C 0.7857(4) 0.8883(4) 0.93161(12) 0.0277(12) Uani 1 1 d . . .
H9A H 0.7754 0.8241 0.9231 0.033 Uiso 1 1 calc R . .
H9B H 0.7164 0.9037 0.9458 0.033 Uiso 1 1 calc R . .
C10 C 0.8964(4) 0.8933(4) 0.95281(13) 0.0252(11) Uani 1 1 d . . .
C11 C 0.8964(5) 0.8713(4) 0.98667(13) 0.0326(13) Uani 1 1 d . . .
H11 H 0.8243 0.8572 0.9979 0.039 Uiso 1 1 calc R . .
C12 C 1.0017(5) 0.8698(4) 1.00415(13) 0.0390(14) Uani 1 1 d . . .
H12 H 1.0034 0.8533 1.0274 0.047 Uiso 1 1 calc R . .
C13 C 1.1046(5) 0.8925(4) 0.98739(14) 0.0368(14) Uani 1 1 d . . .
H13 H 1.1784 0.8915 0.9989 0.044 Uiso 1 1 calc R . .
C14 C 1.0986(4) 0.9168(4) 0.95357(13) 0.0261(11) Uani 1 1 d . . .
C15 C 1.2047(4) 0.9498(4) 0.93375(12) 0.0295(12) Uani 1 1 d . . .
H15A H 1.2037 1.0185 0.9324 0.035 Uiso 1 1 calc R . .
H15B H 1.2779 0.9308 0.9456 0.035 Uiso 1 1 calc R . .
C16 C 1.2953(4) 0.9608(4) 0.87810(13) 0.0292(12) Uani 1 1 d . . .
H16A H 1.3206 0.9209 0.8590 0.035 Uiso 1 1 calc R . .
H16B H 1.3656 0.9745 0.8922 0.035 Uiso 1 1 calc R . .
C17 C 1.2438(4) 1.0507(3) 0.86458(12) 0.0271(12) Uani 1 1 d . . .
H17A H 1.2154 1.0891 0.8837 0.033 Uiso 1 1 calc R . .
H17B H 1.3063 1.0861 0.8527 0.033 Uiso 1 1 calc R . .
C18 C 1.0875(4) 1.1209(3) 0.83112(12) 0.0247(11) Uani 1 1 d . . .
H18A H 1.1400 1.1562 0.8157 0.030 Uiso 1 1 calc R . .
H18B H 1.0724 1.1595 0.8514 0.030 Uiso 1 1 calc R . .
C19 C 0.8650(4) 0.7466(3) 0.83538(13) 0.0271(12) Uani 1 1 d . . .
H19A H 0.9186 0.7419 0.8156 0.032 Uiso 1 1 calc R . .
H19B H 0.7969 0.7048 0.8313 0.032 Uiso 1 1 calc R . .
C20 C 0.9298(4) 0.7154(4) 0.86676(13) 0.0291(12) Uani 1 1 d . . .
C21 C 0.7816(4) 1.0511(3) 0.91495(13) 0.0267(12) Uani 1 1 d . . .
H21A H 0.7669 1.0493 0.9396 0.032 Uiso 1 1 calc R . .
H21B H 0.7120 1.0806 0.9042 0.032 Uiso 1 1 calc R . .
C22 C 0.8879(4) 1.1109(3) 0.90846(12) 0.0221(10) Uani 1 1 d . . .
C23 C 1.2265(4) 0.8089(4) 0.89982(13) 0.0293(12) Uani 1 1 d . . .
H23A H 1.2268 0.7861 0.8762 0.035 Uiso 1 1 calc R . .
H23B H 1.1587 0.7790 0.9114 0.035 Uiso 1 1 calc R . .
C24 C 1.3394(5) 0.7748(4) 0.91681(14) 0.0369(14) Uani 1 1 d . . .
C25 C 1.1882(4) 0.9850(4) 0.81002(13) 0.0273(12) Uani 1 1 d . . .
H25A H 1.2739 0.9972 0.8075 0.033 Uiso 1 1 calc R . .
H25B H 1.1476 1.0120 0.7901 0.033 Uiso 1 1 calc R . .
C26 C 1.1677(4) 0.8800(4) 0.81032(13) 0.0287(12) Uani 1 1 d . . .
N1 N 0.9238(3) 1.0145(3) 0.82053(10) 0.0240(9) Uani 1 1 d . . .
N2 N 0.8220(3) 0.8443(3) 0.83860(10) 0.0248(9) Uani 1 1 d . . .
N3 N 0.7912(3) 0.9539(3) 0.90238(10) 0.0234(9) Uani 1 1 d . . .
N4 N 0.9957(3) 0.9155(3) 0.93596(9) 0.0223(8) Uani 1 1 d . . .
N5 N 1.2045(3) 0.9101(3) 0.89903(10) 0.0261(10) Uani 1 1 d . . .
N6 N 1.1449(3) 1.0328(3) 0.84111(10) 0.0222(9) Uani 1 1 d . . .
O1 O 0.9613(3) 0.7780(2) 0.88772(8) 0.0229(7) Uani 1 1 d . . .
O1S O 1.0324(6) 0.5785(4) 0.93355(15) 0.109(2) Uani 1 1 d . . .
O2 O 0.9521(3) 0.6312(2) 0.87038(9) 0.0355(9) Uani 1 1 d . . .
O3 O 0.9751(3) 1.0763(2) 0.89310(8) 0.0269(8) Uani 1 1 d . . .
O4 O 0.8833(3) 1.1932(2) 0.91911(9) 0.0297(8) Uani 1 1 d . . .
O5 O 1.4358(3) 0.7905(3) 0.90037(10) 0.0443(10) Uani 1 1 d . . .
O6 O 1.3366(4) 0.7318(5) 0.94244(13) 0.112(3) Uani 1 1 d . . .
O7 O 1.0948(3) 0.8478(2) 0.83159(8) 0.0262(8) Uani 1 1 d . . .
O8 O 1.2209(3) 0.8328(3) 0.78888(10) 0.0466(11) Uani 1 1 d . . .
O1W O 1.0001(4) 0.5363(4) 0.81156(12) 0.0650(14) Uani 1 1 d . . .
O2W O 1.0874(4) 0.6751(4) 0.77325(14) 0.0829(18) Uani 1 1 d . . .
O3W O 1.0409(4) 0.3705(3) 0.78218(12) 0.0557(12) Uani 1 1 d . . .
C1S C 1.0070(11) 0.6360(7) 0.9600(2) 0.121(4) Uani 1 1 d . . .
H1S1 H 1.0403 0.6976 0.9541 0.145 Uiso 1 1 calc R . .
H1S2 H 0.9200 0.6435 0.9602 0.145 Uiso 1 1 calc R . .
C2S C 1.0365(17) 0.6208(9) 0.9900(4) 0.265(11) Uani 1 1 d . . .
H2S1 H 1.0062 0.6707 1.0045 0.397 Uiso 1 1 calc R . .
H2S2 H 1.1230 0.6187 0.9916 0.397 Uiso 1 1 calc R . .
H2S3 H 1.0035 0.5611 0.9974 0.397 Uiso 1 1 calc R . .

loop_
_atom_site_aniso_label
_atom_site_aniso_U_11
_atom_site_aniso_U_22
_atom_site_aniso_U_33
_atom_site_aniso_U_23
_atom_site_aniso_U_13
_atom_site_aniso_U_12
Er 0.01958(10) 0.02208(11) 0.01610(11) 0.00147(9) 0.00019(9) -0.00077(9)
C1 0.027(3) 0.032(3) 0.020(3) 0.002(2) 0.0037(19) 0.006(2)
C2 0.039(3) 0.028(3) 0.027(3) 0.005(2) 0.011(2) 0.010(2)
C3 0.038(3) 0.043(4) 0.018(3) 0.005(2) 0.003(2) 0.014(3)
C4 0.028(3) 0.045(4) 0.020(3) 0.000(2) 0.0000(19) 0.003(2)
C5 0.021(2) 0.029(3) 0.023(3) 0.001(2) 0.0022(19) 0.003(2)
C6 0.031(3) 0.034(3) 0.024(3) -0.003(2) -0.006(2) -0.001(2)
C7 0.018(2) 0.033(3) 0.030(3) -0.004(2) -0.0013(19) -0.008(2)
C8 0.018(2) 0.035(3) 0.029(3) 0.001(2) -0.0003(18) 0.002(2)
C9 0.031(3) 0.033(3) 0.019(3) 0.000(2) 0.008(2) -0.007(2)
C10 0.031(3) 0.023(3) 0.021(3) -0.002(2) -0.002(2) -0.001(2)
C11 0.041(3) 0.039(4) 0.018(3) 0.001(2) 0.008(2) -0.012(3)
C12 0.054(4) 0.046(4) 0.017(3) 0.006(2) -0.003(3) -0.004(3)
C13 0.041(3) 0.042(4) 0.027(3) 0.000(3) -0.013(2) -0.003(3)
C14 0.030(3) 0.027(3) 0.022(3) 0.000(2) -0.0047(19) -0.002(2)
C15 0.030(3) 0.036(3) 0.023(3) 0.000(2) -0.007(2) -0.003(2)
C16 0.021(2) 0.038(3) 0.028(3) -0.002(2) -0.0010(19) 0.000(2)
C17 0.022(2) 0.030(3) 0.030(3) -0.001(2) -0.001(2) -0.006(2)
C18 0.026(2) 0.027(3) 0.021(3) 0.006(2) 0.0064(19) 0.000(2)
C19 0.029(3) 0.029(3) 0.024(3) -0.006(2) 0.000(2) -0.005(2)
C20 0.027(2) 0.033(3) 0.027(3) 0.001(2) 0.009(2) -0.003(2)
C21 0.026(2) 0.024(3) 0.029(3) -0.003(2) 0.006(2) 0.000(2)
C22 0.025(2) 0.021(3) 0.020(3) 0.005(2) -0.0051(19) -0.001(2)
C23 0.024(3) 0.032(3) 0.032(3) 0.005(2) -0.004(2) 0.006(2)
C24 0.033(3) 0.049(4) 0.029(3) 0.008(3) -0.003(2) 0.013(3)
C25 0.025(3) 0.036(3) 0.020(3) 0.004(2) 0.0092(19) -0.001(2)
C26 0.025(3) 0.039(4) 0.022(3) 0.000(2) 0.000(2) -0.004(2)
N1 0.023(2) 0.028(2) 0.021(2) 0.0043(18) -0.0009(16) -0.0015(18)
N2 0.025(2) 0.026(3) 0.024(2) -0.0002(19) 0.0003(17) -0.0014(18)
N3 0.0211(19) 0.027(2) 0.022(2) -0.0020(18) 0.0027(15) -0.0001(17)
N4 0.027(2) 0.023(2) 0.0164(18) 0.0024(15) -0.0008(17) -0.0023(19)
N5 0.0204(19) 0.034(3) 0.024(2) 0.001(2) -0.0054(16) -0.0003(18)
N6 0.022(2) 0.026(2) 0.018(2) 0.0027(18) -0.0015(15) -0.0016(18)
O1 0.0310(17) 0.0218(18) 0.0160(17) -0.0001(14) -0.0016(13) 0.0011(14)
O1S 0.163(6) 0.103(5) 0.061(4) -0.018(4) -0.026(4) 0.079(4)
O2 0.056(2) 0.021(2) 0.029(2) 0.0042(17) 0.0048(17) 0.0018(17)
O3 0.0238(17) 0.034(2) 0.0232(18) 0.0010(16) 0.0068(13) -0.0020(15)
O4 0.0296(19) 0.020(2) 0.039(2) -0.0030(17) 0.0005(16) -0.0002(15)
O5 0.028(2) 0.055(3) 0.051(3) 0.018(2) 0.0027(17) 0.0080(19)
O6 0.053(3) 0.215(7) 0.067(4) 0.086(4) 0.019(3) 0.054(4)
O7 0.0262(18) 0.027(2) 0.025(2) -0.0036(16) 0.0037(14) -0.0028(15)
O8 0.047(2) 0.044(3) 0.049(3) -0.019(2) 0.0285(19) -0.0109(19)
O1W 0.054(3) 0.080(4) 0.061(3) -0.032(3) -0.011(2) 0.013(3)
O2W 0.069(3) 0.089(4) 0.091(4) -0.053(3) 0.038(3) -0.027(3)
O3W 0.046(2) 0.038(3) 0.083(4) -0.002(2) -0.017(2) -0.006(2)
C1S 0.236(14) 0.077(7) 0.049(6) -0.009(5) -0.032(8) 0.014(8)
C2S 0.60(3) 0.095(10) 0.101(11) -0.026(8) -0.114(16) 0.094(15)

loop_
_atom_type_symbol
_atom_type_description
_atom_type_scat_dispersion_real
_atom_type_scat_dispersion_imag
_atom_type_scat_source
C C 0.0033 0.0016 'International Tables Vol C Tables 4.2.6.8 and 6.1.1.4'
H H 0.0000 0.0000 'International Tables Vol C Tables 4.2.6.8 and 6.1.1.4'
N N 0.0061 0.0033 'International Tables Vol C Tables 4.2.6.8 and 6.1.1.4'
O O 0.0106 0.0060 'International Tables Vol C Tables 4.2.6.8 and 6.1.1.4'
Er Er -0.2586 4.9576 'International Tables Vol C Tables 4.2.6.8 and 6.1.1.4'

loop_
_geom_angle_atom_site_label_1
_geom_angle_atom_site_label_2
_geom_angle_atom_site_label_3
_geom_angle
_geom_angle_site_symmetry_1
_geom_angle_site_symmetry_3
_geom_angle_publ_flag
O1 Er O3 140.48(11) . . ?
O1 Er O7 77.49(11) . . ?
O3 Er O7 140.34(12) . . ?
O1 Er N1 129.38(13) . . ?
O3 Er N1 79.08(13) . . ?
O7 Er N1 80.57(13) . . ?
O1 Er N4 70.25(12) . . ?
O3 Er N4 73.27(12) . . ?
O7 Er N4 130.81(12) . . ?
N1 Er N4 148.46(13) . . ?
O1 Er N6 141.35(12) . . ?
O3 Er N6 72.26(12) . . ?
O7 Er N6 68.16(13) . . ?
N1 Er N6 62.44(12) . . ?
N4 Er N6 120.72(12) . . ?
O1 Er N3 82.54(12) . . ?
O3 Er N3 68.14(12) . . ?
O7 Er N3 146.19(12) . . ?
N1 Er N3 91.73(13) . . ?
N4 Er N3 64.16(12) . . ?
N6 Er N3 136.12(13) . . ?
O1 Er N5 86.43(12) . . ?
O3 Er N5 91.83(13) . . ?
O7 Er N5 76.93(12) . . ?
N1 Er N5 131.49(13) . . ?
N4 Er N5 65.18(12) . . ?
N6 Er N5 69.36(12) . . ?
N3 Er N5 128.95(13) . . ?
O1 Er N2 65.28(12) . . ?
O3 Er N2 122.87(12) . . ?
O7 Er N2 77.34(12) . . ?
N1 Er N2 65.65(13) . . ?
N4 Er N2 118.31(13) . . ?
N6 Er N2 120.81(12) . . ?
N3 Er N2 69.57(12) . . ?
N5 Er N2 145.16(13) . . ?
N1 C1 C2 121.9(5) . . ?
N1 C1 C18 116.3(4) . . ?
C2 C1 C18 121.7(5) . . ?
C1 C2 C3 119.4(5) . . ?
C4 C3 C2 118.9(5) . . ?
C3 C4 C5 118.7(5) . . ?
N1 C5 C4 123.0(5) . . ?
N1 C5 C6 115.1(4) . . ?
C4 C5 C6 121.1(5) . . ?
N2 C6 C5 114.4(4) . . ?
N2 C7 C8 112.1(4) . . ?
N3 C8 C7 111.5(4) . . ?
N3 C9 C10 111.4(4) . . ?
N4 C10 C11 122.5(5) . . ?
N4 C10 C9 115.5(4) . . ?
C11 C10 C9 122.0(5) . . ?
C10 C11 C12 119.4(5) . . ?
C13 C12 C11 119.1(5) . . ?
C12 C13 C14 118.8(5) . . ?
N4 C14 C13 122.3(5) . . ?
N4 C14 C15 114.8(4) . . ?
C13 C14 C15 122.8(4) . . ?
N5 C15 C14 111.0(4) . . ?
N5 C16 C17 110.1(4) . . ?
N6 C17 C16 111.3(4) . . ?
N6 C18 C1 108.7(4) . . ?
N2 C19 C20 111.6(4) . . ?
O2 C20 O1 123.7(5) . . ?
O2 C20 C19 118.8(5) . . ?
O1 C20 C19 117.4(5) . . ?
N3 C21 C22 115.1(4) . . ?
O4 C22 O3 124.4(4) . . ?
O4 C22 C21 116.8(4) . . ?
O3 C22 C21 118.8(4) . . ?
N5 C23 C24 117.9(4) . . ?
O6 C24 O5 122.9(5) . . ?
O6 C24 C23 121.4(5) . . ?
O5 C24 C23 115.5(5) . . ?
N6 C25 C26 113.5(4) . . ?
O8 C26 O7 124.7(5) . . ?
O8 C26 C25 117.5(5) . . ?
O7 C26 C25 117.7(5) . . ?
C5 N1 C1 117.9(4) . . ?
C5 N1 Er 122.9(3) . . ?
C1 N1 Er 118.4(3) . . ?
C6 N2 C7 111.3(4) . . ?
C6 N2 C19 111.3(4) . . ?
C7 N2 C19 107.6(4) . . ?
C6 N2 Er 113.5(3) . . ?
C7 N2 Er 109.1(3) . . ?
C19 N2 Er 103.7(3) . . ?
C21 N3 C8 110.2(4) . . ?
C21 N3 C9 109.4(4) . . ?
C8 N3 C9 110.3(4) . . ?
C21 N3 Er 110.3(3) . . ?
C8 N3 Er 108.9(3) . . ?
C9 N3 Er 107.7(3) . . ?
C10 N4 C14 117.8(4) . . ?
C10 N4 Er 120.2(3) . . ?
C14 N4 Er 121.3(3) . . ?
C23 N5 C15 111.0(4) . . ?
C23 N5 C16 111.9(4) . . ?
C15 N5 C16 108.7(4) . . ?
C23 N5 Er 105.3(3) . . ?
C15 N5 Er 109.5(3) . . ?
C16 N5 Er 110.4(3) . . ?
C17 N6 C18 110.5(4) . . ?
C17 N6 C25 110.5(4) . . ?
C18 N6 C25 108.6(4) . . ?
C17 N6 Er 107.7(3) . . ?
C18 N6 Er 109.3(3) . . ?
C25 N6 Er 110.1(3) . . ?
C20 O1 Er 122.8(3) . . ?
C22 O3 Er 127.7(3) . . ?
C26 O7 Er 127.3(3) . . ?
C2S C1S O1S 124.4(11) . . ?

loop_
_geom_bond_atom_site_label_1
_geom_bond_atom_site_label_2
_geom_bond_distance
_geom_bond_site_symmetry_2
_geom_bond_publ_flag
Er O1 2.282(3) . ?
Er O3 2.282(3) . ?
Er O7 2.294(3) . ?
Er N1 2.511(4) . ?
Er N4 2.524(4) . ?
Er N6 2.586(4) . ?
Er N3 2.600(4) . ?
Er N5 2.627(4) . ?
Er N2 2.644(4) . ?
C1 N1 1.359(6) . ?
C1 C2 1.379(7) . ?
C1 C18 1.510(7) . ?
C2 C3 1.387(7) . ?
C3 C4 1.380(7) . ?
C4 C5 1.385(7) . ?
C5 N1 1.339(6) . ?
C5 C6 1.516(7) . ?
C6 N2 1.474(6) . ?
C7 N2 1.486(6) . ?
C7 C8 1.509(7) . ?
C8 N3 1.491(6) . ?
C9 N3 1.492(6) . ?
C9 C10 1.508(7) . ?
C10 N4 1.344(6) . ?
C10 C11 1.374(7) . ?
C11 C12 1.377(7) . ?
C12 C13 1.379(7) . ?
C13 C14 1.382(7) . ?
C14 N4 1.356(6) . ?
C14 C15 1.508(7) . ?
C15 N5 1.485(6) . ?
C16 N5 1.506(6) . ?
C16 C17 1.515(7) . ?
C17 N6 1.475(6) . ?
C18 N6 1.477(6) . ?
C19 N2 1.492(6) . ?
C19 C20 1.508(7) . ?
C20 O2 1.244(6) . ?
C20 O1 1.274(6) . ?
C21 N3 1.486(6) . ?
C21 C22 1.500(6) . ?
C22 O4 1.257(6) . ?
C22 O3 1.260(6) . ?
C23 N5 1.477(6) . ?
C23 C24 1.523(7) . ?
C24 O6 1.187(7) . ?
C24 O5 1.289(6) . ?
C25 N6 1.489(6) . ?
C25 C26 1.528(7) . ?
C26 O8 1.240(6) . ?
C26 O7 1.265(6) . ?
O1S C1S 1.364(10) . ?
C1S C2S 1.250(14) . ?
